data_7112570
loop_
_publ_author_name
'Venkatesham, A.'
'Rao, R. Srinivasa'
'Nagaiah, K.'
'Yadav, J. S.'
'RoopaJones, G.'
'Basha, S. J.'
'Sridhar, B.'
'Addlagatta, A.'

_publ_section_title
;
 Synthesis of new chromeno-annulated cis-fused pyrano[3,4-c]pyran
 derivatives via domino Knoevenagel--hetero-Diels--Alder reactions and
 their biological evaluation towards antiproliferative activity
;
_journal_issue 6
_journal_name_full MedChemComm
_journal_page_first 652
_journal_paper_doi 10.1039/c2md20023f
_journal_volume 3
_journal_year 2012
_chemical_formula_moiety 'C25 H28 O5'
_chemical_formula_sum 'C25 H28 O5'
_chemical_formula_weight 408.47
_chemical_name_systematic
;
2,2,8,9,13,13-Hexamethyl-2a,3,10c,12,13,14-hexahydro-2H-1,4,10-
trioxa-dibenzo[c,g]phenanthrene-7,11-dione
;
_space_group_IT_number 14
_symmetry_cell_setting monoclinic
_symmetry_space_group_name_Hall '-P 2ybc'
_symmetry_space_group_name_H-M 'P 1 21/c 1'
_atom_sites_solution_hydrogens geom
_atom_sites_solution_primary direct
_atom_sites_solution_secondary difmap
_audit_creation_method SHELXL-97
_cell_angle_alpha 90.00
_cell_angle_beta 101.254(2)
_cell_angle_gamma 90.00
_cell_formula_units_Z 4
_cell_length_a 11.7974(15)
_cell_length_b 13.9420(18)
_cell_length_c 13.4238(17)
_cell_measurement_reflns_used 6526
_cell_measurement_temperature 294(2)
_cell_measurement_theta_max 25.62
_cell_measurement_theta_min 2.29
_cell_volume 2165.5(5)
_computing_cell_refinement 'SAINT (Bruker, 2001)'
_computing_data_collection 'SMART (Bruker, 2001)'
_computing_data_reduction SAINT
_computing_molecular_graphics 'SHELXTL/PC (Sheldrick, 1990)'
_computing_publication_material SHELXL97
_computing_structure_refinement 'SHELXL-97 (Sheldrick, 2008)'
_computing_structure_solution 'SHELXS-97 (Sheldrick, 2008)'
_diffrn_ambient_temperature 294(2)
_diffrn_measured_fraction_theta_full 1.000
_diffrn_measured_fraction_theta_max 1.000
_diffrn_measurement_device 'Bruker SMART APEX CCD area-detector'
_diffrn_measurement_device_type 'CCD Area Detector'
_diffrn_measurement_method '\w scan'
_diffrn_radiation_monochromator graphite
_diffrn_radiation_source 'fine-focus sealed tube'
_diffrn_radiation_type MoK\a
_diffrn_radiation_wavelength 0.71073
_diffrn_reflns_av_R_equivalents 0.0232
_diffrn_reflns_av_sigmaI/netI 0.0175
_diffrn_reflns_limit_h_max 14
_diffrn_reflns_limit_h_min -14
_diffrn_reflns_limit_k_max 16
_diffrn_reflns_limit_k_min -16
_diffrn_reflns_limit_l_max 15
_diffrn_reflns_limit_l_min -15
_diffrn_reflns_number 20554
_diffrn_reflns_theta_full 25.00
_diffrn_reflns_theta_max 25.00
_diffrn_reflns_theta_min 1.76
_diffrn_standards_number 0
_exptl_absorpt_coefficient_mu 0.086
_exptl_absorpt_correction_type none
_exptl_crystal_colour colorless
_exptl_crystal_density_diffrn 1.253
_exptl_crystal_density_method 'not measured'
_exptl_crystal_description block
_exptl_crystal_F_000 872
_exptl_crystal_size_max 0.21
_exptl_crystal_size_mid 0.18
_exptl_crystal_size_min 0.13
_refine_diff_density_max 0.183
_refine_diff_density_min -0.119
_refine_diff_density_rms 0.030
_refine_ls_extinction_method none
_refine_ls_goodness_of_fit_ref 1.035
_refine_ls_hydrogen_treatment constr
_refine_ls_matrix_type full
_refine_ls_number_parameters 277
_refine_ls_number_reflns 3806
_refine_ls_number_restraints 0
_refine_ls_restrained_S_all 1.035
_refine_ls_R_factor_all 0.0524
_refine_ls_R_factor_gt 0.0431
_refine_ls_shift/su_max 0.000
_refine_ls_shift/su_mean 0.000
_refine_ls_structure_factor_coef Fsqd
_refine_ls_weighting_details 'calc w=1/[\s^2^(Fo^2^)+(0.0672P)^2^+0.3974P] where P=(Fo^2^+2Fc^2^)/3'
_refine_ls_weighting_scheme calc
_refine_ls_wR_factor_gt 0.1197
_refine_ls_wR_factor_ref 0.1279
_reflns_number_gt 3113
_reflns_number_total 3806
_reflns_threshold_expression I>2\s(I)
_cod_data_source_file c2md20023f.txt
_cod_data_source_block ae91
_cod_original_sg_symbol_H-M 'P 21/c'
_cod_database_code 7112570

loop_
_symmetry_equiv_pos_as_xyz
'x, y, z'
'-x, y+1/2, -z+1/2'
'-x, -y, -z'
'x, -y-1/2, z-1/2'

loop_
_atom_site_label
_atom_site_type_symbol
_atom_site_fract_x
_atom_site_fract_y
_atom_site_fract_z
_atom_site_U_iso_or_equiv
_atom_site_adp_type
_atom_site_occupancy
_atom_site_symmetry_multiplicity
_atom_site_calc_flag
_atom_site_refinement_flags
C1 C 0.61291(14) 0.15938(11) 0.56179(12) 0.0499(4) Uani 1 1 d .
C2 C 0.61754(16) 0.13223(12) 0.66105(13) 0.0593(4) Uani 1 1 d .
C3 C 0.52085(18) 0.09554(14) 0.69434(14) 0.0704(5) Uani 1 1 d .
H3 H 0.5262 0.0782 0.7620 0.085 Uiso 1 1 calc R
C4 C 0.41951(17) 0.08541(13) 0.62758(14) 0.0670(5) Uani 1 1 d .
H4 H 0.3549 0.0627 0.6503 0.080 Uiso 1 1 calc R
C5 C 0.41076(14) 0.10854(11) 0.52534(13) 0.0556(4) Uani 1 1 d .
C6 C 0.30299(15) 0.09920(12) 0.45159(15) 0.0630(5) Uani 1 1 d .
C7 C 0.30903(15) 0.12188(12) 0.34773(15) 0.0636(5) Uani 1 1 d .
C8 C 0.41059(15) 0.14735(11) 0.32393(13) 0.0572(4) Uani 1 1 d .
C9 C 0.50889(14) 0.14205(10) 0.49456(12) 0.0488(4) Uani 1 1 d .
C10 C 0.81849(17) 0.17097(15) 0.70523(14) 0.0719(5) Uani 1 1 d .
H10A H 0.8842 0.1409 0.7488 0.086 Uiso 1 1 calc R
H10B H 0.8248 0.2396 0.7166 0.086 Uiso 1 1 calc R
C11 C 0.82436(15) 0.15049(12) 0.59525(13) 0.0610(4) Uani 1 1 d .
H11 H 0.8205 0.0809 0.5849 0.073 Uiso 1 1 calc R
C12 C 0.93602(15) 0.18719(14) 0.56694(15) 0.0691(5) Uani 1 1 d .
C13 C 0.84353(13) 0.34188(12) 0.55500(13) 0.0549(4) Uani 1 1 d .
C14 C 0.87080(14) 0.44648(13) 0.56237(15) 0.0644(5) Uani 1 1 d .
H14A H 0.9035 0.4649 0.5042 0.077 Uiso 1 1 calc R
H14B H 0.9293 0.4575 0.6229 0.077 Uiso 1 1 calc R
C15 C 0.76834(14) 0.51028(12) 0.56646(13) 0.0579(4) Uani 1 1 d .
C16 C 0.67060(14) 0.47509(12) 0.48359(13) 0.0560(4) Uani 1 1 d .
H16A H 0.6024 0.5135 0.4848 0.067 Uiso 1 1 calc R
H16B H 0.6921 0.4847 0.4182 0.067 Uiso 1 1 calc R
C17 C 0.64093(13) 0.37085(11) 0.49385(11) 0.0472(4) Uani 1 1 d .
C18 C 0.73675(12) 0.30399(11) 0.52677(11) 0.0469(4) Uani 1 1 d .
C19 C 0.71936(13) 0.19580(11) 0.52673(12) 0.0496(4) Uani 1 1 d .
H19 H 0.7165 0.1725 0.4574 0.059 Uiso 1 1 calc R
C20 C 0.20002(17) 0.11231(18) 0.26839(18) 0.0913(7) Uani 1 1 d .
H20A H 0.1993 0.1602 0.2169 0.137 Uiso 1 1 calc R
H20B H 0.1341 0.1209 0.2995 0.137 Uiso 1 1 calc R
H20C H 0.1972 0.0497 0.2382 0.137 Uiso 1 1 calc R
C21 C 1.04382(17) 0.14869(18) 0.63571(19) 0.0943(7) Uani 1 1 d .
H21A H 1.1110 0.1712 0.6123 0.141 Uiso 1 1 calc R
H21B H 1.0424 0.0799 0.6345 0.141 Uiso 1 1 calc R
H21C H 1.0463 0.1707 0.7039 0.141 Uiso 1 1 calc R
C22 C 0.93974(18) 0.16749(19) 0.45662(16) 0.0895(7) Uani 1 1 d .
H22A H 0.8799 0.2033 0.4137 0.134 Uiso 1 1 calc R
H22B H 0.9281 0.1002 0.4430 0.134 Uiso 1 1 calc R
H22C H 1.0136 0.1864 0.4433 0.134 Uiso 1 1 calc R
C23 C 0.79750(19) 0.61469(14) 0.54668(18) 0.0838(6) Uani 1 1 d .
H23A H 0.8597 0.6361 0.5991 0.126 Uiso 1 1 calc R
H23B H 0.7308 0.6541 0.5465 0.126 Uiso 1 1 calc R
H23C H 0.8203 0.6193 0.4820 0.126 Uiso 1 1 calc R
C24 C 0.43460(18) 0.16522(15) 0.22115(14) 0.0774(6) Uani 1 1 d .
H24A H 0.4497 0.1054 0.1908 0.116 Uiso 1 1 calc R
H24B H 0.5008 0.2063 0.2263 0.116 Uiso 1 1 calc R
H24C H 0.3688 0.1956 0.1797 0.116 Uiso 1 1 calc R
C25 C 0.7310(2) 0.50384(17) 0.66841(15) 0.0865(7) Uani 1 1 d .
H25A H 0.7067 0.4395 0.6788 0.130 Uiso 1 1 calc R
H25B H 0.6680 0.5472 0.6692 0.130 Uiso 1 1 calc R
H25C H 0.7947 0.5207 0.7217 0.130 Uiso 1 1 calc R
O1 O 0.71526(12) 0.13780(10) 0.73398(9) 0.0774(4) Uani 1 1 d .
O2 O 0.50939(9) 0.15816(8) 0.39447(8) 0.0541(3) Uani 1 1 d .
O3 O 0.21273(11) 0.07306(11) 0.47699(12) 0.0870(5) Uani 1 1 d .
O4 O 0.54096(9) 0.34514(8) 0.47250(10) 0.0668(4) Uani 1 1 d .
O5 O 0.94201(9) 0.29096(9) 0.58280(10) 0.0704(4) Uani 1 1 d .

loop_
_atom_site_aniso_label
_atom_site_aniso_U_11
_atom_site_aniso_U_22
_atom_site_aniso_U_33
_atom_site_aniso_U_23
_atom_site_aniso_U_13
_atom_site_aniso_U_12
C1 0.0580(9) 0.0393(8) 0.0521(9) -0.0001(6) 0.0105(7) 0.0020(7)
C2 0.0731(11) 0.0503(9) 0.0540(10) 0.0035(7) 0.0111(8) 0.0056(8)
C3 0.0917(14) 0.0632(11) 0.0609(11) 0.0120(9) 0.0261(11) 0.0017(10)
C4 0.0783(13) 0.0552(10) 0.0754(12) 0.0041(9) 0.0341(10) -0.0033(9)
C5 0.0612(10) 0.0397(8) 0.0687(11) -0.0036(7) 0.0195(8) -0.0009(7)
C6 0.0548(10) 0.0470(9) 0.0897(13) -0.0118(9) 0.0200(9) -0.0012(7)
C7 0.0579(10) 0.0494(9) 0.0794(12) -0.0073(8) 0.0030(9) 0.0019(8)
C8 0.0612(10) 0.0431(8) 0.0621(10) -0.0036(7) -0.0006(8) -0.0038(7)
C9 0.0592(9) 0.0366(7) 0.0517(9) -0.0005(6) 0.0135(7) 0.0005(6)
C10 0.0739(12) 0.0712(12) 0.0628(11) 0.0085(9) -0.0061(9) 0.0040(10)
C11 0.0611(10) 0.0514(9) 0.0653(11) -0.0011(8) -0.0004(8) 0.0105(8)
C12 0.0538(10) 0.0691(12) 0.0806(13) -0.0068(9) 0.0040(9) 0.0165(9)
C13 0.0446(9) 0.0601(10) 0.0595(10) -0.0008(7) 0.0086(7) 0.0025(7)
C14 0.0508(10) 0.0650(11) 0.0756(11) -0.0007(9) 0.0079(8) -0.0118(8)
C15 0.0590(10) 0.0530(9) 0.0628(10) -0.0065(8) 0.0146(8) -0.0087(7)
C16 0.0530(9) 0.0495(9) 0.0650(10) 0.0032(7) 0.0100(8) 0.0021(7)
C17 0.0446(8) 0.0492(8) 0.0469(8) -0.0016(6) 0.0071(6) -0.0005(7)
C18 0.0448(8) 0.0493(9) 0.0465(8) 0.0004(6) 0.0087(6) 0.0008(7)
C19 0.0507(9) 0.0482(9) 0.0482(8) -0.0027(7) 0.0058(7) 0.0025(7)
C20 0.0642(12) 0.0948(16) 0.1047(17) -0.0030(13) -0.0086(11) -0.0017(11)
C21 0.0649(13) 0.0963(17) 0.1123(18) -0.0078(13) -0.0061(12) 0.0277(11)
C22 0.0664(12) 0.1117(18) 0.0924(15) -0.0137(13) 0.0205(11) 0.0181(12)
C23 0.0872(14) 0.0578(11) 0.1038(16) -0.0070(11) 0.0125(12) -0.0154(10)
C24 0.0892(14) 0.0745(12) 0.0619(11) 0.0032(9) -0.0017(10) -0.0217(11)
C25 0.1003(16) 0.0922(15) 0.0707(13) -0.0242(11) 0.0256(12) -0.0207(12)
O1 0.0827(9) 0.0917(10) 0.0533(7) 0.0117(6) 0.0019(6) 0.0022(7)
O2 0.0578(7) 0.0507(6) 0.0525(6) -0.0020(5) 0.0076(5) -0.0084(5)
O3 0.0605(8) 0.0886(10) 0.1183(12) -0.0168(8) 0.0328(8) -0.0104(7)
O4 0.0453(7) 0.0513(7) 0.0980(9) 0.0022(6) -0.0005(6) 0.0003(5)
O5 0.0427(6) 0.0691(8) 0.0951(9) -0.0031(7) 0.0034(6) 0.0055(6)

loop_
_atom_type_symbol
_atom_type_description
_atom_type_scat_dispersion_real
_atom_type_scat_dispersion_imag
_atom_type_scat_source
C C 0.0033 0.0016 'International Tables Vol C Tables 4.2.6.8 and 6.1.1.4'
H H 0.0000 0.0000 'International Tables Vol C Tables 4.2.6.8 and 6.1.1.4'
O O 0.0106 0.0060 'International Tables Vol C Tables 4.2.6.8 and 6.1.1.4'

loop_
_geom_angle_atom_site_label_1
_geom_angle_atom_site_label_2
_geom_angle_atom_site_label_3
_geom_angle
C2 C1 C9 116.26(15)
C2 C1 C19 121.01(15)
C9 C1 C19 122.40(14)
O1 C2 C1 123.28(16)
O1 C2 C3 114.81(15)
C1 C2 C3 121.91(17)
C4 C3 C2 119.72(17)
C4 C3 H3 120.1
C2 C3 H3 120.1
C3 C4 C5 120.90(17)
C3 C4 H4 119.6
C5 C4 H4 119.6
C9 C5 C4 117.80(16)
C9 C5 C6 119.81(16)
C4 C5 C6 122.38(16)
O3 C6 C7 122.59(18)
O3 C6 C5 121.60(18)
C7 C6 C5 115.81(15)
C8 C7 C6 120.03(16)
C8 C7 C20 122.12(19)
C6 C7 C20 117.82(17)
C7 C8 O2 123.07(16)
C7 C8 C24 127.27(16)
O2 C8 C24 109.64(15)
O2 C9 C5 120.96(15)
O2 C9 C1 115.88(13)
C5 C9 C1 123.14(15)
O1 C10 C11 113.96(15)
O1 C10 H10A 108.8
C11 C10 H10A 108.8
O1 C10 H10B 108.8
C11 C10 H10B 108.8
H10A C10 H10B 107.7
C10 C11 C19 108.79(14)
C10 C11 C12 112.57(15)
C19 C11 C12 110.41(14)
C10 C11 H11 108.3
C19 C11 H11 108.3
C12 C11 H11 108.3
O5 C12 C22 108.17(17)
O5 C12 C21 104.51(16)
C22 C12 C21 110.48(16)
O5 C12 C11 108.34(13)
C22 C12 C11 111.90(16)
C21 C12 C11 113.03(17)
C18 C13 O5 125.25(15)
C18 C13 C14 125.32(15)
O5 C13 C14 109.42(14)
C13 C14 C15 114.47(14)
C13 C14 H14A 108.6
C15 C14 H14A 108.6
C13 C14 H14B 108.6
C15 C14 H14B 108.6
H14A C14 H14B 107.6
C14 C15 C16 106.36(14)
C14 C15 C25 111.87(16)
C16 C15 C25 109.17(15)
C14 C15 C23 110.19(15)
C16 C15 C23 110.13(15)
C25 C15 C23 109.08(16)
C17 C16 C15 113.64(13)
C17 C16 H16A 108.8
C15 C16 H16A 108.8
C17 C16 H16B 108.8
C15 C16 H16B 108.8
H16A C16 H16B 107.7
O4 C17 C18 122.75(14)
O4 C17 C16 119.73(14)
C18 C17 C16 117.49(13)
C13 C18 C17 117.28(14)
C13 C18 C19 120.40(14)
C17 C18 C19 122.29(13)
C1 C19 C18 116.92(12)
C1 C19 C11 107.38(13)
C18 C19 C11 108.42(13)
C1 C19 H19 107.9
C18 C19 H19 107.9
C11 C19 H19 107.9
C7 C20 H20A 109.5
C7 C20 H20B 109.5
H20A C20 H20B 109.5
C7 C20 H20C 109.5
H20A C20 H20C 109.5
H20B C20 H20C 109.5
C12 C21 H21A 109.5
C12 C21 H21B 109.5
H21A C21 H21B 109.5
C12 C21 H21C 109.5
H21A C21 H21C 109.5
H21B C21 H21C 109.5
C12 C22 H22A 109.5
C12 C22 H22B 109.5
H22A C22 H22B 109.5
C12 C22 H22C 109.5
H22A C22 H22C 109.5
H22B C22 H22C 109.5
C15 C23 H23A 109.5
C15 C23 H23B 109.5
H23A C23 H23B 109.5
C15 C23 H23C 109.5
H23A C23 H23C 109.5
H23B C23 H23C 109.5
C8 C24 H24A 109.5
C8 C24 H24B 109.5
H24A C24 H24B 109.5
C8 C24 H24C 109.5
H24A C24 H24C 109.5
H24B C24 H24C 109.5
C15 C25 H25A 109.5
C15 C25 H25B 109.5
H25A C25 H25B 109.5
C15 C25 H25C 109.5
H25A C25 H25C 109.5
H25B C25 H25C 109.5
C2 O1 C10 118.19(14)
C8 O2 C9 120.02(13)
C13 O5 C12 117.73(13)

loop_
_geom_bond_atom_site_label_1
_geom_bond_atom_site_label_2
_geom_bond_distance
C1 C2 1.376(2)
C1 C9 1.395(2)
C1 C19 1.512(2)
C2 O1 1.361(2)
C2 C3 1.401(3)
C3 C4 1.354(3)
C3 H3 0.9300
C4 C5 1.394(2)
C4 H4 0.9300
C5 C9 1.384(2)
C5 C6 1.457(2)
C6 O3 1.235(2)
C6 C7 1.445(3)
C7 C8 1.347(3)
C7 C20 1.507(3)
C8 O2 1.3591(19)
C8 C24 1.483(3)
C9 O2 1.3634(18)
C10 O1 1.425(2)
C10 C11 1.519(3)
C10 H10A 0.9700
C10 H10B 0.9700
C11 C19 1.528(2)
C11 C12 1.529(3)
C11 H11 0.9800
C12 O5 1.462(2)
C12 C22 1.515(3)
C12 C21 1.516(2)
C13 C18 1.350(2)
C13 O5 1.3506(19)
C13 C14 1.493(2)
C14 C15 1.510(2)
C14 H14A 0.9700
C14 H14B 0.9700
C15 C16 1.519(2)
C15 C25 1.520(2)
C15 C23 1.531(3)
C16 C17 1.508(2)
C16 H16A 0.9700
C16 H16B 0.9700
C17 O4 1.2123(18)
C17 C18 1.465(2)
C18 C19 1.522(2)
C19 H19 0.9800
C20 H20A 0.9600
C20 H20B 0.9600
C20 H20C 0.9600
C21 H21A 0.9600
C21 H21B 0.9600
C21 H21C 0.9600
C22 H22A 0.9600
C22 H22B 0.9600
C22 H22C 0.9600
C23 H23A 0.9600
C23 H23B 0.9600
C23 H23C 0.9600
C24 H24A 0.9600
C24 H24B 0.9600
C24 H24C 0.9600
C25 H25A 0.9600
C25 H25B 0.9600
C25 H25C 0.9600

loop_
_geom_torsion_atom_site_label_1
_geom_torsion_atom_site_label_2
_geom_torsion_atom_site_label_3
_geom_torsion_atom_site_label_4
_geom_torsion
C9 C1 C2 O1 175.00(14)
C19 C1 C2 O1 1.4(2)
C9 C1 C2 C3 -4.4(2)
C19 C1 C2 C3 -177.99(15)
O1 C2 C3 C4 -178.91(16)
C1 C2 C3 C4 0.5(3)
C2 C3 C4 C5 1.8(3)
C3 C4 C5 C9 0.0(3)
C3 C4 C5 C6 -179.54(16)
C9 C5 C6 O3 -177.19(16)
C4 C5 C6 O3 2.4(3)
C9 C5 C6 C7 3.1(2)
C4 C5 C6 C7 -177.32(15)
O3 C6 C7 C8 -178.06(17)
C5 C6 C7 C8 1.6(2)
O3 C6 C7 C20 -0.3(3)
C5 C6 C7 C20 179.37(16)
C6 C7 C8 O2 -3.6(3)
C20 C7 C8 O2 178.71(16)
C6 C7 C8 C24 174.65(17)
C20 C7 C8 C24 -3.0(3)
C4 C5 C9 O2 174.27(14)
C6 C5 C9 O2 -6.1(2)
C4 C5 C9 C1 -4.3(2)
C6 C5 C9 C1 175.32(14)
C2 C1 C9 O2 -172.27(13)
C19 C1 C9 O2 1.3(2)
C2 C1 C9 C5 6.3(2)
C19 C1 C9 C5 179.86(14)
O1 C10 C11 C19 57.2(2)
O1 C10 C11 C12 179.88(14)
C10 C11 C12 O5 -60.00(19)
C19 C11 C12 O5 61.78(18)
C10 C11 C12 C22 -179.17(17)
C19 C11 C12 C22 -57.4(2)
C10 C11 C12 C21 55.3(2)
C19 C11 C12 C21 177.11(15)
C18 C13 C14 C15 17.5(3)
O5 C13 C14 C15 -161.33(15)
C13 C14 C15 C16 -46.3(2)
C13 C14 C15 C25 72.9(2)
C13 C14 C15 C23 -165.61(16)
C14 C15 C16 C17 57.23(18)
C25 C15 C16 C17 -63.64(19)
C23 C15 C16 C17 176.63(15)
C15 C16 C17 O4 142.88(15)
C15 C16 C17 C18 -39.0(2)
O5 C13 C18 C17 -176.77(15)
C14 C13 C18 C17 4.6(2)
O5 C13 C18 C19 1.4(3)
C14 C13 C18 C19 -177.24(15)
O4 C17 C18 C13 -175.67(15)
C16 C17 C18 C13 6.3(2)
O4 C17 C18 C19 6.2(2)
C16 C17 C18 C19 -171.86(14)
C2 C1 C19 C18 -94.44(18)
C9 C1 C19 C18 92.34(18)
C2 C1 C19 C11 27.59(19)
C9 C1 C19 C11 -145.63(14)
C13 C18 C19 C1 141.37(15)
C17 C18 C19 C1 -40.5(2)
C13 C18 C19 C11 19.9(2)
C17 C18 C19 C11 -162.00(14)
C10 C11 C19 C1 -53.78(18)
C12 C11 C19 C1 -177.77(13)
C10 C11 C19 C18 73.40(17)
C12 C11 C19 C18 -50.60(17)
C1 C2 O1 C10 -1.8(2)
C3 C2 O1 C10 177.65(16)
C11 C10 O1 C2 -28.3(2)
C7 C8 O2 C9 0.7(2)
C24 C8 O2 C9 -177.85(14)
C5 C9 O2 C8 4.3(2)
C1 C9 O2 C8 -177.05(13)
C18 C13 O5 C12 9.7(3)
C14 C13 O5 C12 -171.45(15)
C22 C12 O5 C13 80.94(18)
C21 C12 O5 C13 -161.32(16)
C11 C12 O5 C13 -40.6(2)
